data_4082164
loop_
_publ_author_name
'Nakajima, Takayuki'
'Fukushima, Yuki'
'Tsuji, Minori'
'Hamada, Naoko'
'Kure, Bunsho'
'Tanase, Tomoaki'

_publ_section_title
;
 Configurational Isomerization of Dinuclear Iridium and Rhodium Complexes
 with a Series of NPPN Ligands, 2-PyCH2(Ph)P(CH2)nP(Ph)CH2-2-Py (Py =
 Pyridyl,n= 2--4)
;
_journal_issue 24
_journal_name_full Organometallics
_journal_page_first 7470
_journal_paper_doi 10.1021/om400965j
_journal_volume 32
_journal_year 2013
_chemical_formula_moiety 'C26 H32 B2 N2 P2 '
_chemical_formula_sum 'C26 H32 B2 N2 P2'
_chemical_formula_weight 456.12
_space_group_IT_number 2
_symmetry_cell_setting triclinic
_symmetry_Int_Tables_number 2
_symmetry_space_group_name_Hall '-P 1'
_symmetry_space_group_name_H-M 'P -1'
_cell_angle_alpha 85.769(13)
_cell_angle_beta 69.111(10)
_cell_angle_gamma 73.225(12)
_cell_formula_units_Z 1
_cell_length_a 7.576(2)
_cell_length_b 9.482(3)
_cell_length_c 10.019(4)
_cell_measurement_reflns_used 2009
_cell_measurement_temperature 123.1
_cell_measurement_theta_max 27.5
_cell_measurement_theta_min 3.0
_cell_volume 643.5(4)
_computing_cell_refinement CrystalClear
_computing_data_collection CrystalClear
_computing_data_reduction CrystalStructure
_computing_publication_material 'CrystalStructure 3.8'
_computing_structure_refinement CRYSTALS
_computing_structure_solution SIR92
_diffrn_ambient_temperature 123
_diffrn_detector_area_resol_mean 7.31
_diffrn_measured_fraction_theta_full 0.950
_diffrn_measured_fraction_theta_max 0.950
_diffrn_measurement_device_type 'Rigaku Mercury'
_diffrn_measurement_method \w
_diffrn_radiation_type 'Mo K\a'
_diffrn_radiation_wavelength 0.71070
_diffrn_reflns_av_R_equivalents 0.030
_diffrn_reflns_limit_h_max 9
_diffrn_reflns_limit_h_min -9
_diffrn_reflns_limit_k_max 12
_diffrn_reflns_limit_k_min -12
_diffrn_reflns_limit_l_max 11
_diffrn_reflns_limit_l_min -12
_diffrn_reflns_number 4965
_diffrn_reflns_theta_full 27.48
_diffrn_reflns_theta_max 27.48
_exptl_absorpt_coefficient_mu 0.185
_exptl_absorpt_correction_T_max 0.951
_exptl_absorpt_correction_T_min 0.767
_exptl_absorpt_correction_type multi-scan
_exptl_absorpt_process_details 'Jacobson, R. (1998) Private communication'
_exptl_crystal_colour colorless
_exptl_crystal_density_diffrn 1.177
_exptl_crystal_density_method 'not measured'
_exptl_crystal_description block
_exptl_crystal_F_000 242.00
_exptl_crystal_size_max 0.32
_exptl_crystal_size_mid 0.30
_exptl_crystal_size_min 0.27
_refine_diff_density_max 0.82
_refine_diff_density_min -0.71
_refine_ls_extinction_method none
_refine_ls_goodness_of_fit_ref 0.946
_refine_ls_hydrogen_treatment refall
_refine_ls_number_parameters 170
_refine_ls_number_reflns 2803
_refine_ls_R_factor_gt 0.0600
_refine_ls_shift/su_max 0.0000
_refine_ls_structure_factor_coef Fsqd
_refine_ls_weighting_details 'w = 1/[0.0043Fo^2^ + 1.0000\s(Fo^2^)]/(4Fo^2^)'
_refine_ls_weighting_scheme calc
_refine_ls_wR_factor_ref 0.1950
_reflns_number_gt 2297
_reflns_number_total 2803
_reflns_threshold_expression F^2^>2.0\s(F^2^)
_cod_data_source_file om400965j_si_002.cif
_cod_data_source_block '__meso-L2(BH3)2'
_cod_original_formula_sum 'C26 H32 B2 N2 P2 '
_cod_database_code 4082164

loop_
_symmetry_equiv_pos_site_id
_symmetry_equiv_pos_as_xyz
1 +X,+Y,+Z
2 -X,-Y,-Z

loop_
_atom_site_label
_atom_site_type_symbol
_atom_site_fract_x
_atom_site_fract_y
_atom_site_fract_z
_atom_site_U_iso_or_equiv
_atom_site_adp_type
_atom_site_occupancy
_atom_site_symmetry_multiplicity
_atom_site_calc_flag
_atom_site_refinement_flags
P(1) P 0.24918(7) 0.50556(5) 0.30015(5) 0.02812(17) Uani 1.00 1 d .
N(1) N 0.5429(2) 0.2854(2) 0.46528(19) 0.0315(4) Uani 1.00 1 d .
C(1) C 0.1092(2) 0.4876(2) 0.4878(2) 0.0308(5) Uani 1.00 1 d .
C(2) C 0.5052(3) 0.4669(2) 0.2872(2) 0.0297(4) Uani 1.00 1 d .
C(3) C 0.5993(2) 0.3141(2) 0.3254(2) 0.0283(4) Uani 1.00 1 d .
C(4) C 0.7344(3) 0.2091(2) 0.2207(2) 0.0338(5) Uani 1.00 1 d .
C(5) C 0.8150(3) 0.0705(2) 0.2629(2) 0.0378(5) Uani 1.00 1 d .
C(6) C 0.7582(3) 0.0398(2) 0.4060(2) 0.0392(5) Uani 1.00 1 d .
C(7) C 0.6216(3) 0.1503(2) 0.5033(2) 0.0377(5) Uani 1.00 1 d .
C(8) C 0.2403(2) 0.3560(2) 0.2021(2) 0.0293(4) Uani 1.00 1 d .
C(9) C 0.2740(3) 0.2126(2) 0.2483(2) 0.0344(5) Uani 1.00 1 d .
C(10) C 0.2808(3) 0.0990(2) 0.1644(3) 0.0424(6) Uani 1.00 1 d .
C(11) C 0.2536(3) 0.1299(3) 0.0350(2) 0.0444(6) Uani 1.00 1 d .
C(12) C 0.2168(3) 0.2729(3) -0.0114(2) 0.0437(6) Uani 1.00 1 d .
C(13) C 0.2089(3) 0.3870(2) 0.0729(2) 0.0345(5) Uani 1.00 1 d .
B(1) B 0.1616(4) 0.6985(2) 0.2324(3) 0.0389(6) Uani 1.00 1 d .
H(1) H 0.1653 0.3890 0.5201 0.036 Uiso 1.00 1 c R
H(2) H 0.1206 0.5628 0.5456 0.036 Uiso 1.00 1 c R
H(3) H 0.5802 0.4819 0.1914 0.036 Uiso 1.00 1 c R
H(4) H 0.5109 0.5351 0.3493 0.036 Uiso 1.00 1 c R
H(5) H 0.7705 0.2321 0.1225 0.041 Uiso 1.00 1 c R
H(6) H 0.9087 -0.0028 0.1937 0.045 Uiso 1.00 1 c R
H(7) H 0.8112 -0.0546 0.4373 0.047 Uiso 1.00 1 c R
H(8) H 0.5818 0.1289 0.6020 0.045 Uiso 1.00 1 c R
H(9) H 0.2925 0.1917 0.3374 0.041 Uiso 1.00 1 c R
H(10) H 0.3040 0.0007 0.1960 0.051 Uiso 1.00 1 c R
H(11) H 0.2603 0.0521 -0.0227 0.053 Uiso 1.00 1 c R
H(12) H 0.1970 0.2933 -0.1001 0.052 Uiso 1.00 1 c R
H(13) H 0.1820 0.4856 0.0422 0.041 Uiso 1.00 1 c R
H(14) H 0.266(4) 0.705(3) 0.120(3) 0.065(9) Uiso 1.00 1 c .
H(15) H 0.167(4) 0.771(3) 0.317(3) 0.058(9) Uiso 1.00 1 c .
H(16) H 0.007(4) 0.715(3) 0.234(3) 0.055(8) Uiso 1.00 1 c .

loop_
_atom_site_aniso_label
_atom_site_aniso_U_11
_atom_site_aniso_U_22
_atom_site_aniso_U_33
_atom_site_aniso_U_12
_atom_site_aniso_U_13
_atom_site_aniso_U_23
P(1) 0.0298(3) 0.0247(3) 0.0274(3) -0.0015(2) -0.0119(2) 0.0001(2)
N(1) 0.0324(8) 0.0301(9) 0.0315(9) -0.0046(7) -0.0141(7) 0.0013(6)
C(1) 0.0297(10) 0.0343(10) 0.0256(9) -0.0008(8) -0.0125(7) -0.0019(7)
C(2) 0.0301(9) 0.0257(9) 0.0312(9) -0.0042(8) -0.0112(7) 0.0016(7)
C(3) 0.0260(9) 0.0267(9) 0.0325(10) -0.0048(7) -0.0128(7) 0.0010(7)
C(4) 0.0311(10) 0.0319(11) 0.0338(10) -0.0024(8) -0.0104(8) -0.0013(8)
C(5) 0.0360(11) 0.0284(11) 0.0436(12) -0.0011(9) -0.0130(9) -0.0032(9)
C(6) 0.0380(11) 0.0275(10) 0.0510(13) -0.0027(8) -0.0204(9) 0.0060(9)
C(7) 0.0400(11) 0.0377(11) 0.0366(11) -0.0076(9) -0.0183(9) 0.0053(9)
C(8) 0.0271(9) 0.0301(10) 0.0274(9) -0.0029(7) -0.0089(7) -0.0028(7)
C(9) 0.0357(10) 0.0310(11) 0.0377(11) -0.0069(8) -0.0169(8) 0.0037(8)
C(10) 0.0378(11) 0.0322(11) 0.0606(15) -0.0090(9) -0.0206(10) -0.0047(10)
C(11) 0.0377(12) 0.0459(14) 0.0504(14) -0.0091(10) -0.0149(10) -0.0174(11)
C(12) 0.0436(12) 0.0558(15) 0.0339(11) -0.0131(11) -0.0148(9) -0.0088(10)
C(13) 0.0352(10) 0.0369(11) 0.0296(10) -0.0069(8) -0.0117(8) 0.0007(8)
B(1) 0.0444(14) 0.0284(11) 0.0462(14) -0.0034(10) -0.0246(12) 0.0050(10)

loop_
_atom_type_symbol
_atom_type_description
_atom_type_scat_dispersion_real
_atom_type_scat_dispersion_imag
_atom_type_scat_source
C C 0.003 0.002
;
International Tables for Crystallography
(1992, Vol. C, Tables 4.2.6.8 and 6.1.1.4)
;
H H 0.000 0.000
;
International Tables for Crystallography
(1992, Vol. C, Table 6.1.1.4)
;
N N 0.006 0.003
;
International Tables for Crystallography
(1992, Vol. C, Tables 4.2.6.8 and 6.1.1.4)
;
P P 0.102 0.094
;
International Tables for Crystallography
(1992, Vol. C, Tables 4.2.6.8 and 6.1.1.4)
;
B B 0.001 0.001
;
International Tables for Crystallography
(1992, Vol. C, Tables 4.2.6.8 and 6.1.1.4)
;

loop_
_geom_angle_atom_site_label_1
_geom_angle_atom_site_label_2
_geom_angle_atom_site_label_3
_geom_angle
_geom_angle_publ_flag
_geom_angle_site_symmetry_1
_geom_angle_site_symmetry_3
C(1) P(1) C(2) 106.09(10) yes . .
C(1) P(1) C(8) 106.80(10) yes . .
C(1) P(1) B(1) 112.46(10) yes . .
C(2) P(1) C(8) 105.88(9) yes . .
C(2) P(1) B(1) 110.27(12) yes . .
C(8) P(1) B(1) 114.78(13) yes . .
C(3) N(1) C(7) 117.79(16) yes . .
P(1) C(1) C(1) 111.22(15) yes . 2_566
P(1) C(2) C(3) 116.21(16) yes . .
N(1) C(3) C(2) 116.05(16) yes . .
N(1) C(3) C(4) 122.48(19) yes . .
C(2) C(3) C(4) 121.47(19) yes . .
C(3) C(4) C(5) 118.6(2) yes . .
C(4) C(5) C(6) 119.40(19) yes . .
C(5) C(6) C(7) 118.3(2) yes . .
N(1) C(7) C(6) 123.4(2) yes . .
P(1) C(8) C(9) 121.90(19) yes . .
P(1) C(8) C(13) 118.16(17) yes . .
C(9) C(8) C(13) 119.8(2) yes . .
C(8) C(9) C(10) 120.1(2) yes . .
C(9) C(10) C(11) 119.7(2) yes . .
C(10) C(11) C(12) 120.8(2) yes . .
C(11) C(12) C(13) 119.6(2) yes . .
C(8) C(13) C(12) 119.9(2) yes . .
P(1) C(1) H(1) 109.7 no . .
P(1) C(1) H(2) 108.8 no . .
C(1) C(1) H(1) 110.5 no 2_566 .
C(1) C(1) H(2) 108.4 no 2_566 .
H(1) C(1) H(2) 108.0 no . .
P(1) C(2) H(3) 107.8 no . .
P(1) C(2) H(4) 107.8 no . .
C(3) C(2) H(3) 107.8 no . .
C(3) C(2) H(4) 107.8 no . .
H(3) C(2) H(4) 109.5 no . .
C(3) C(4) H(5) 120.7 no . .
C(5) C(4) H(5) 120.7 no . .
C(4) C(5) H(6) 120.3 no . .
C(6) C(5) H(6) 120.3 no . .
C(5) C(6) H(7) 120.8 no . .
C(7) C(6) H(7) 120.8 no . .
N(1) C(7) H(8) 118.3 no . .
C(6) C(7) H(8) 118.3 no . .
C(8) C(9) H(9) 119.9 no . .
C(10) C(9) H(9) 119.9 no . .
C(9) C(10) H(10) 120.1 no . .
C(11) C(10) H(10) 120.1 no . .
C(10) C(11) H(11) 119.6 no . .
C(12) C(11) H(11) 119.6 no . .
C(11) C(12) H(12) 120.2 no . .
C(13) C(12) H(12) 120.2 no . .
C(8) C(13) H(13) 120.0 no . .
C(12) C(13) H(13) 120.0 no . .
P(1) B(1) H(14) 108.4(16) no . .
P(1) B(1) H(15) 100.7(15) no . .
P(1) B(1) H(16) 108.2(16) no . .
H(14) B(1) H(15) 115(2) no . .
H(14) B(1) H(16) 111(2) no . .
H(15) B(1) H(16) 113(2) no . .

loop_
_geom_bond_atom_site_label_1
_geom_bond_atom_site_label_2
_geom_bond_distance
_geom_bond_publ_flag
_geom_bond_site_symmetry_2
P(1) C(1) 1.8232(18) yes .
P(1) C(2) 1.825(2) yes .
P(1) C(8) 1.813(2) yes .
P(1) B(1) 1.920(2) yes .
N(1) C(3) 1.343(2) yes .
N(1) C(7) 1.339(2) yes .
C(1) C(1) 1.532(3) yes 2_566
C(2) C(3) 1.507(2) yes .
C(3) C(4) 1.392(2) yes .
C(4) C(5) 1.385(3) yes .
C(5) C(6) 1.377(3) yes .
C(6) C(7) 1.387(3) yes .
C(8) C(9) 1.386(3) yes .
C(8) C(13) 1.394(3) yes .
C(9) C(10) 1.393(4) yes .
C(10) C(11) 1.381(4) yes .
C(11) C(12) 1.384(4) yes .
C(12) C(13) 1.396(4) yes .
C(1) H(1) 0.992 no .
C(1) H(2) 0.991 no .
C(2) H(3) 0.950 no .
C(2) H(4) 0.950 no .
C(4) H(5) 0.950 no .
C(5) H(6) 0.950 no .
C(6) H(7) 0.950 no .
C(7) H(8) 0.950 no .
C(9) H(9) 0.950 no .
C(10) H(10) 0.950 no .
C(11) H(11) 0.950 no .
C(12) H(12) 0.950 no .
C(13) H(13) 0.950 no .
B(1) H(14) 1.14(3) no .
B(1) H(15) 1.15(3) no .
B(1) H(16) 1.13(3) no .

loop_
_geom_contact_atom_site_label_1
_geom_contact_atom_site_label_2
_geom_contact_distance
_geom_contact_site_symmetry_2
N(1) C(2) 3.394(3) 2_666
C(2) N(1) 3.394(3) 2_666
C(4) C(11) 3.575(3) 1_655
C(5) C(10) 3.395(3) 1_655
C(5) C(11) 3.472(3) 1_655
C(10) C(5) 3.395(3) 1_455
C(10) C(11) 3.513(3) 2_655
C(11) C(4) 3.575(3) 1_455
C(11) C(5) 3.472(3) 1_455
C(11) C(10) 3.513(3) 2_655
N(1) H(2) 3.237 2_666
N(1) H(4) 2.457 2_666
N(1) H(15) 3.52(3) 2_666
C(2) H(4) 3.599 2_666
C(2) H(13) 3.396 2_665
C(3) H(2) 3.339 2_666
C(3) H(4) 3.380 2_666
C(4) H(11) 3.268 2_655
C(4) H(14) 3.45(3) 2_665
C(5) H(10) 3.390 1_655
C(5) H(11) 3.528 1_655
C(5) H(11) 3.040 2_655
C(5) H(15) 3.45(3) 1_645
C(5) H(16) 3.25(3) 1_645
C(6) H(8) 3.427 2_656
C(6) H(9) 3.245 2_656
C(6) H(15) 3.27(2) 1_645
C(6) H(16) 3.33(2) 1_645
C(7) H(4) 3.155 2_666
C(7) H(7) 3.489 2_656
C(7) H(9) 3.500 2_656
C(7) H(10) 3.399 2_656
C(7) H(15) 3.05(4) 2_666
C(9) H(7) 3.316 2_656
C(9) H(8) 3.513 2_656
C(10) H(6) 3.147 1_455
C(10) H(8) 3.306 2_656
C(10) H(11) 3.172 2_655
C(10) H(15) 3.56(3) 1_545
C(11) H(5) 3.301 1_455
C(11) H(6) 3.095 1_455
C(11) H(6) 3.390 2_655
C(11) H(10) 3.259 2_655
C(11) H(11) 3.549 2_655
C(12) H(3) 3.239 2_665
C(12) H(5) 3.290 1_455
C(12) H(13) 3.322 2_565
C(12) H(16) 3.22(3) 2_565
C(13) H(3) 2.959 2_665
C(13) H(12) 3.587 2_565
C(13) H(13) 3.424 2_565
B(1) H(5) 3.447 2_665
B(1) H(6) 3.013 1_465
B(1) H(7) 3.159 1_465
B(1) H(10) 3.295 1_565
B(1) H(12) 3.402 2_565
H(1) H(4) 3.420 2_666
H(1) H(7) 3.130 2_656
H(2) N(1) 3.237 2_666
H(2) C(3) 3.339 2_666
H(2) H(4) 3.197 2_666
H(3) C(12) 3.239 2_665
H(3) C(13) 2.959 2_665
H(3) H(12) 2.986 2_665
H(3) H(13) 2.455 2_665
H(3) H(14) 3.354 2_665
H(4) N(1) 2.457 2_666
H(4) C(2) 3.599 2_666
H(4) C(3) 3.380 2_666
H(4) C(7) 3.155 2_666
H(4) H(1) 3.420 2_666
H(4) H(2) 3.197 2_666
H(4) H(4) 3.000 2_666
H(4) H(8) 3.095 2_666
H(4) H(12) 3.364 2_665
H(5) C(11) 3.301 1_655
H(5) C(12) 3.290 1_655
H(5) B(1) 3.447 2_665
H(5) H(11) 3.415 1_655
H(5) H(11) 3.040 2_655
H(5) H(12) 3.392 1_655
H(5) H(13) 3.082 2_665
H(5) H(14) 2.545 2_665
H(5) H(16) 3.431 2_665
H(6) C(10) 3.147 1_655
H(6) C(11) 3.095 1_655
H(6) C(11) 3.390 2_655
H(6) B(1) 3.013 1_645
H(6) H(10) 3.013 1_655
H(6) H(11) 2.930 1_655
H(6) H(11) 2.611 2_655
H(6) H(12) 3.362 2_655
H(6) H(14) 3.175 1_645
H(6) H(15) 2.981 1_645
H(6) H(16) 2.603 1_645
H(7) C(7) 3.489 2_656
H(7) C(9) 3.316 2_656
H(7) B(1) 3.159 1_645
H(7) H(1) 3.130 2_656
H(7) H(8) 3.406 2_656
H(7) H(9) 2.509 2_656
H(7) H(10) 3.501 2_656
H(7) H(15) 2.618 1_645
H(7) H(16) 2.784 1_645
H(8) C(6) 3.427 2_656
H(8) C(9) 3.513 2_656
H(8) C(10) 3.306 2_656
H(8) H(4) 3.095 2_666
H(8) H(7) 3.406 2_656
H(8) H(9) 2.998 2_656
H(8) H(10) 2.574 2_656
H(8) H(12) 3.420 1_556
H(8) H(15) 2.726 2_666
H(9) C(6) 3.245 2_656
H(9) C(7) 3.500 2_656
H(9) H(7) 2.509 2_656
H(9) H(8) 2.998 2_656
H(10) C(5) 3.390 1_455
H(10) C(7) 3.399 2_656
H(10) C(11) 3.259 2_655
H(10) B(1) 3.295 1_545
H(10) H(6) 3.013 1_455
H(10) H(7) 3.501 2_656
H(10) H(8) 2.574 2_656
H(10) H(11) 3.041 2_655
H(10) H(14) 3.074 1_545
H(10) H(15) 2.705 1_545
H(11) C(4) 3.268 2_655
H(11) C(5) 3.528 1_455
H(11) C(5) 3.040 2_655
H(11) C(10) 3.172 2_655
H(11) C(11) 3.549 2_655
H(11) H(5) 3.415 1_455
H(11) H(5) 3.040 2_655
H(11) H(6) 2.930 1_455
H(11) H(6) 2.611 2_655
H(11) H(10) 3.041 2_655
H(11) H(14) 3.480 1_545
H(12) C(13) 3.587 2_565
H(12) B(1) 3.402 2_565
H(12) H(3) 2.986 2_665
H(12) H(4) 3.364 2_665
H(12) H(5) 3.392 1_455
H(12) H(6) 3.362 2_655
H(12) H(8) 3.420 1_554
H(12) H(13) 2.915 2_565
H(12) H(14) 3.579 2_565
H(12) H(16) 2.396 2_565
H(13) C(2) 3.396 2_665
H(13) C(12) 3.322 2_565
H(13) C(13) 3.424 2_565
H(13) H(3) 2.455 2_665
H(13) H(5) 3.082 2_665
H(13) H(12) 2.915 2_565
H(13) H(13) 3.097 2_565
H(14) C(4) 3.45(3) 2_665
H(14) H(3) 3.354 2_665
H(14) H(5) 2.545 2_665
H(14) H(6) 3.175 1_465
H(14) H(10) 3.074 1_565
H(14) H(11) 3.480 1_565
H(14) H(12) 3.579 2_565
H(15) N(1) 3.52(3) 2_666
H(15) C(5) 3.45(3) 1_465
H(15) C(6) 3.27(2) 1_465
H(15) C(7) 3.05(4) 2_666
H(15) C(10) 3.56(3) 1_565
H(15) H(6) 2.981 1_465
H(15) H(7) 2.618 1_465
H(15) H(8) 2.726 2_666
H(15) H(10) 2.705 1_565
H(16) C(5) 3.25(3) 1_465
H(16) C(6) 3.33(2) 1_465
H(16) C(12) 3.22(3) 2_565
H(16) H(5) 3.431 2_665
H(16) H(6) 2.603 1_465
H(16) H(7) 2.784 1_465
H(16) H(12) 2.396 2_565

loop_
_geom_torsion_atom_site_label_1
_geom_torsion_atom_site_label_2
_geom_torsion_atom_site_label_3
_geom_torsion_atom_site_label_4
_geom_torsion
_geom_torsion_site_symmetry_4
C(1) P(1) C(2) C(3) 62.83(18) .
C(2) P(1) C(1) C(1) -177.98(15) 2_566
C(1) P(1) C(8) C(9) -46.16(19) .
C(1) P(1) C(8) C(13) 137.30(16) .
C(8) P(1) C(1) C(1) -65.36(17) 2_566
B(1) P(1) C(1) C(1) 61.4(2) 2_566
C(2) P(1) C(8) C(9) 66.59(18) .
C(2) P(1) C(8) C(13) -109.94(17) .
C(8) P(1) C(2) C(3) -50.42(18) .
B(1) P(1) C(2) C(3) -175.14(17) .
B(1) P(1) C(8) C(9) -171.53(17) .
B(1) P(1) C(8) C(13) 11.9(2) .
C(3) N(1) C(7) C(6) 0.4(4) .
C(7) N(1) C(3) C(2) 179.2(2) .
C(7) N(1) C(3) C(4) 0.1(3) .
P(1) C(2) C(3) N(1) -74.2(2) .
P(1) C(2) C(3) C(4) 104.9(2) .
N(1) C(3) C(4) C(5) -0.7(4) .
C(2) C(3) C(4) C(5) -179.7(2) .
C(3) C(4) C(5) C(6) 0.7(4) .
C(4) C(5) C(6) C(7) -0.2(4) .
C(5) C(6) C(7) N(1) -0.4(4) .
P(1) C(8) C(9) C(10) -175.06(17) .
P(1) C(8) C(13) C(12) 174.84(18) .
C(9) C(8) C(13) C(12) -1.8(3) .
C(13) C(8) C(9) C(10) 1.4(3) .
C(8) C(9) C(10) C(11) -0.1(2) .
C(9) C(10) C(11) C(12) -0.9(3) .
C(10) C(11) C(12) C(13) 0.6(3) .
C(11) C(12) C(13) C(8) 0.8(3) .
